data_8105326
loop_
_publ_author_name
'Fu, Yi-Ru'
'Luan, Jian'
'Wang, Xiao-Jie'

_publ_section_title
;
 The crystal structure of tris(1-ethylimidazole-\k1 N)-(sulfato-\k2
 O,O&#x2032;)vanadium(IV), C15H24N6O5SV
;
_journal_issue 4
_journal_name_full 'Zeitschrift f\"ur Kristallographie - New Crystal Structures'
_journal_page_first 905
_journal_page_last 906
_journal_paper_doi 10.1515/ncrs-2020-0095
_journal_volume 235
_journal_year 2020
_chemical_formula_moiety 'C15 H24 N6 O5 S V'
_chemical_formula_sum 'C15 H24 N6 O5 S V'
_chemical_formula_weight 451.40
_space_group_crystal_system monoclinic
_space_group_IT_number 14
_space_group_name_Hall '-P 2ybc'
_space_group_name_H-M_alt 'P 1 21/c 1'
_atom_sites_solution_hydrogens geom
_cell_angle_alpha 90
_cell_angle_beta 100.352(2)
_cell_angle_gamma 90
_cell_formula_units_Z 4
_cell_length_a 16.0059(9)
_cell_length_b 9.1008(6)
_cell_length_c 14.2686(7)
_cell_measurement_reflns_used 2405
_cell_measurement_temperature 173(2)
_cell_measurement_theta_max 25.17
_cell_measurement_theta_min 2.67
_cell_volume 2044.6(2)
_computing_cell_refinement 'SAINT v8.37A (Bruker, 2015) [1]'
_computing_data_collection 'Bruker APEX-II'
_computing_data_reduction 'SAINT v8.37A (Bruker, 2015) [1]'
_computing_molecular_graphics 'Olex2 (Dolomanov et al., 2009) [3]'
_computing_publication_material 'Olex2 (Dolomanov et al., 2009) [3]'
_computing_structure_refinement 'ShelXL (Sheldrick, 2015)'
_computing_structure_solution 'ShelXT (Sheldrick, 2015) [2]'
_diffrn_ambient_temperature 173.0
_diffrn_measured_fraction_theta_full 0.990
_diffrn_measured_fraction_theta_max 0.990
_diffrn_measurement_device_type 'CCD area detector'
_diffrn_measurement_method 'phi and omega scans'
_diffrn_radiation_type MoK\a
_diffrn_radiation_wavelength 0.71073
_diffrn_reflns_av_R_equivalents 0.0633
_diffrn_reflns_av_unetI/netI 0.0613
_diffrn_reflns_Laue_measured_fraction_full 0.990
_diffrn_reflns_Laue_measured_fraction_max 0.990
_diffrn_reflns_limit_h_max 19
_diffrn_reflns_limit_h_min -18
_diffrn_reflns_limit_k_max 10
_diffrn_reflns_limit_k_min -10
_diffrn_reflns_limit_l_max 15
_diffrn_reflns_limit_l_min -17
_diffrn_reflns_number 11434
_diffrn_reflns_point_group_measured_fraction_full 0.990
_diffrn_reflns_point_group_measured_fraction_max 0.990
_diffrn_reflns_theta_full 25.242
_diffrn_reflns_theta_max 25.345
_diffrn_reflns_theta_min 2.667
_exptl_absorpt_coefficient_mu 0.626
_exptl_absorpt_correction_T_max 0.7452
_exptl_absorpt_correction_T_min 0.6045
_exptl_absorpt_correction_type multi-scan
_exptl_absorpt_process_details 'SADABS (Bruker, 2014)'
_exptl_crystal_colour blue
_exptl_crystal_colour_primary blue
_exptl_crystal_density_diffrn 1.466
_exptl_crystal_density_method 'not measured'
_exptl_crystal_description plate
_exptl_crystal_F_000 940
_exptl_crystal_size_max 0.19
_exptl_crystal_size_mid 0.16
_exptl_crystal_size_min 0.07
_refine_diff_density_max 0.328
_refine_diff_density_min -0.389
_refine_diff_density_rms 0.070
_refine_ls_extinction_coef .
_refine_ls_extinction_method none
_refine_ls_goodness_of_fit_ref 1.025
_refine_ls_hydrogen_treatment constr
_refine_ls_matrix_type full
_refine_ls_number_parameters 256
_refine_ls_number_reflns 3692
_refine_ls_number_restraints 0
_refine_ls_restrained_S_all 1.025
_refine_ls_R_factor_all 0.0697
_refine_ls_R_factor_gt 0.0400
_refine_ls_shift/su_max 0.001
_refine_ls_shift/su_mean 0.000
_refine_ls_structure_factor_coef Fsqd
_refine_ls_weighting_details 'w=1/[\s^2^(Fo^2^)+(0.0152P)^2^+2.4579P] where P=(Fo^2^+2Fc^2^)/3'
_refine_ls_weighting_scheme calc
_refine_ls_wR_factor_gt 0.0709
_refine_ls_wR_factor_ref 0.0852
_reflns_Friedel_coverage 0.000
_reflns_Friedel_fraction_full .
_reflns_Friedel_fraction_max .
_reflns_number_gt 2699
_reflns_number_total 3692
_reflns_threshold_expression 'I > 2\s(I)'
_cod_data_source_file suppl_ncrs-2020-0095_suppl.cif
_cod_data_source_block 1
_cod_original_sg_symbol_H-M 'P  21/c '
_cod_database_code 8105326
_shelx_space_group_comment
;
The symmetry employed for this shelxl refinement is uniquely defined
by the following loop, which should always be used as a source of
symmetry information in preference to the above space-group names.
They are only intended as comments.
;
_shelx_estimated_absorpt_t_max 0.957
_shelx_estimated_absorpt_t_min 0.890
_olex2_refinement_description
;
1. Fixed Uiso
 At 1.2 times of:
  All C(H) groups, All C(H,H) groups
 At 1.5 times of:
  All C(H,H,H) groups
2.a Secondary CH2 refined with riding coordinates:
 C4(H4A,H4B), C9(H9A,H9B), C14(H14A,H14B)
2.b Aromatic/amide H refined with riding coordinates:
 C1(H1), C2(H2), C3(H3), C6(H6), C7(H7), C8(H8), C11(H11), C12(H12), C13(H13)
2.c Idealised Me refined as rotating group:
 C5(H5A,H5B,H5C), C10(H10A,H10B,H10C), C15(H15A,H15B,H15C)
;

loop_
_space_group_symop_operation_xyz
'x, y, z'
'-x, y+1/2, -z+1/2'
'-x, -y, -z'
'x, -y-1/2, z-1/2'

loop_
_atom_site_label
_atom_site_type_symbol
_atom_site_fract_x
_atom_site_fract_y
_atom_site_fract_z
_atom_site_U_iso_or_equiv
_atom_site_adp_type
_atom_site_occupancy
_atom_site_site_symmetry_order
_atom_site_calc_flag
_atom_site_refinement_flags_posn
_atom_site_refinement_flags_adp
_atom_site_refinement_flags_occupancy
_atom_site_disorder_assembly
_atom_site_disorder_group
C1 C 0.64695(19) 0.3047(3) 0.3291(2) 0.0198(7) Uani 1 1 d . . . . .
H1 H 0.688429 0.275393 0.292903 0.024 Uiso 1 1 calc R . . . .
C2 C 0.5264(2) 0.3790(3) 0.3655(2) 0.0257(7) Uani 1 1 d . . . . .
H2 H 0.469309 0.410915 0.361046 0.031 Uiso 1 1 calc R . . . .
C3 C 0.58492(19) 0.3600(3) 0.4466(2) 0.0235(7) Uani 1 1 d . . . . .
H3 H 0.575105 0.376268 0.509541 0.028 Uiso 1 1 calc R . . . .
C4 C 0.5290(2) 0.3381(4) 0.1892(2) 0.0293(8) Uani 1 1 d . . . . .
H4A H 0.484774 0.260872 0.178396 0.035 Uiso 1 1 calc R . . . .
H4B H 0.573489 0.311682 0.152089 0.035 Uiso 1 1 calc R . . . .
C5 C 0.4900(2) 0.4836(4) 0.1540(2) 0.0452(10) Uani 1 1 d . . . . .
H5A H 0.444471 0.508290 0.188907 0.068 Uiso 1 1 calc GR . . . .
H5B H 0.466638 0.476425 0.085822 0.068 Uiso 1 1 calc GR . . . .
H5C H 0.533645 0.560311 0.164514 0.068 Uiso 1 1 calc GR . . . .
C6 C 0.74230(19) -0.0441(3) 0.4228(2) 0.0243(7) Uani 1 1 d . . . . .
H6 H 0.759494 -0.012938 0.365597 0.029 Uiso 1 1 calc R . . . .
C7 C 0.6967(2) -0.1823(4) 0.5275(2) 0.0333(8) Uani 1 1 d . . . . .
H7 H 0.676364 -0.264023 0.558284 0.040 Uiso 1 1 calc R . . . .
C8 C 0.7129(2) -0.0469(4) 0.5641(2) 0.0283(8) Uani 1 1 d . . . . .
H8 H 0.705379 -0.016325 0.625675 0.034 Uiso 1 1 calc R . . . .
C9 C 0.7073(2) -0.3020(4) 0.3686(3) 0.0440(10) Uani 1 1 d . . . . .
H9A H 0.678455 -0.385569 0.393776 0.053 Uiso 1 1 calc R . . . .
H9B H 0.671101 -0.269782 0.308367 0.053 Uiso 1 1 calc R . . . .
C10 C 0.7896(3) -0.3522(4) 0.3482(3) 0.0508(11) Uani 1 1 d . . . . .
H10A H 0.817870 -0.270703 0.321685 0.076 Uiso 1 1 calc GR . . . .
H10B H 0.780307 -0.433001 0.302055 0.076 Uiso 1 1 calc GR . . . .
H10C H 0.825276 -0.386443 0.407219 0.076 Uiso 1 1 calc GR . . . .
C11 C 0.8997(2) 0.1735(4) 0.7014(2) 0.0262(7) Uani 1 1 d . . . . .
H11 H 0.859245 0.198646 0.740012 0.031 Uiso 1 1 calc R . . . .
C12 C 1.0167(2) 0.0960(4) 0.6582(2) 0.0309(8) Uani 1 1 d . . . . .
H12 H 1.072075 0.057659 0.659553 0.037 Uiso 1 1 calc R . . . .
C13 C 0.9616(2) 0.1415(4) 0.5806(2) 0.0286(8) Uani 1 1 d . . . . .
H13 H 0.972064 0.140214 0.517154 0.034 Uiso 1 1 calc R . . . .
C14 C 1.0140(2) 0.0929(5) 0.8359(2) 0.0440(10) Uani 1 1 d . . . . .
H14A H 1.046147 -0.000599 0.843043 0.053 Uiso 1 1 calc R . . . .
H14B H 0.967887 0.085482 0.873534 0.053 Uiso 1 1 calc R . . . .
C15 C 1.0721(3) 0.2170(5) 0.8733(3) 0.0596(13) Uani 1 1 d . . . . .
H15A H 1.118376 0.223056 0.836861 0.089 Uiso 1 1 calc GR . . . .
H15B H 1.095709 0.199754 0.940610 0.089 Uiso 1 1 calc GR . . . .
H15C H 1.040119 0.309428 0.866771 0.089 Uiso 1 1 calc GR . . . .
N1 N 0.66062(15) 0.3136(3) 0.42325(16) 0.0175(5) Uani 1 1 d . . . . .
N2 N 0.56687(16) 0.3426(3) 0.29145(17) 0.0216(6) Uani 1 1 d . . . . .
N3 N 0.74200(15) 0.0407(3) 0.49793(17) 0.0206(6) Uani 1 1 d . . . . .
N4 N 0.71516(18) -0.1797(3) 0.43794(19) 0.0285(7) Uani 1 1 d . . . . .
N5 N 0.88789(16) 0.1901(3) 0.60755(17) 0.0211(6) Uani 1 1 d . . . . .
N6 N 0.97685(17) 0.1161(3) 0.73432(18) 0.0293(7) Uani 1 1 d . . . . .
O1 O 0.83011(13) 0.2731(2) 0.42317(14) 0.0237(5) Uani 1 1 d . . . . .
O2 O 0.78286(13) 0.4676(2) 0.56484(13) 0.0204(5) Uani 1 1 d . . . . .
O3 O 0.71898(12) 0.2765(2) 0.63494(13) 0.0191(5) Uani 1 1 d . . . . .
O4 O 0.80374(13) 0.4561(2) 0.73786(14) 0.0274(5) Uani 1 1 d . . . . .
O5 O 0.66665(13) 0.5260(2) 0.64964(15) 0.0271(5) Uani 1 1 d . . . . .
S1 S 0.74209(5) 0.43673(8) 0.65095(5) 0.01873(18) Uani 1 1 d . . . . .
V1 V 0.77923(3) 0.26022(6) 0.50944(3) 0.01657(13) Uani 1 1 d . . . . .

loop_
_atom_site_aniso_label
_atom_site_aniso_U_11
_atom_site_aniso_U_22
_atom_site_aniso_U_33
_atom_site_aniso_U_23
_atom_site_aniso_U_13
_atom_site_aniso_U_12
C1 0.0154(15) 0.0207(16) 0.0232(16) -0.0027(13) 0.0035(13) 0.0032(13)
C2 0.0159(16) 0.0310(19) 0.0315(17) -0.0026(14) 0.0075(14) 0.0030(14)
C3 0.0200(17) 0.0298(18) 0.0220(16) -0.0018(14) 0.0076(13) 0.0007(14)
C4 0.0242(18) 0.040(2) 0.0209(16) -0.0061(15) -0.0044(14) 0.0039(15)
C5 0.049(2) 0.050(2) 0.032(2) 0.0045(18) -0.0058(18) 0.014(2)
C6 0.0259(18) 0.0233(17) 0.0257(16) 0.0025(14) 0.0101(14) -0.0001(14)
C7 0.036(2) 0.0243(18) 0.043(2) 0.0127(16) 0.0146(17) -0.0020(16)
C8 0.0345(19) 0.0281(19) 0.0245(16) 0.0080(14) 0.0110(15) 0.0006(15)
C9 0.047(2) 0.026(2) 0.059(2) -0.0142(18) 0.008(2) -0.0045(17)
C10 0.061(3) 0.045(2) 0.050(2) -0.016(2) 0.020(2) -0.006(2)
C11 0.0183(17) 0.035(2) 0.0257(17) 0.0014(15) 0.0059(14) 0.0070(14)
C12 0.0177(17) 0.040(2) 0.0354(19) 0.0029(16) 0.0047(15) 0.0081(15)
C13 0.0225(18) 0.037(2) 0.0281(17) 0.0001(15) 0.0085(14) 0.0061(15)
C14 0.033(2) 0.069(3) 0.0274(18) 0.0118(19) -0.0004(16) 0.022(2)
C15 0.071(3) 0.061(3) 0.039(2) -0.012(2) -0.012(2) 0.024(2)
N1 0.0149(13) 0.0203(13) 0.0174(12) -0.0001(10) 0.0026(10) 0.0005(11)
N2 0.0186(14) 0.0244(14) 0.0205(13) -0.0028(11) -0.0002(11) 0.0023(11)
N3 0.0209(14) 0.0209(13) 0.0201(13) 0.0024(11) 0.0043(11) 0.0026(11)
N4 0.0313(16) 0.0192(15) 0.0359(16) -0.0017(12) 0.0085(13) -0.0019(12)
N5 0.0176(14) 0.0247(14) 0.0210(13) 0.0012(11) 0.0037(11) 0.0015(11)
N6 0.0221(15) 0.0395(17) 0.0247(14) 0.0052(13) 0.0004(12) 0.0090(13)
O1 0.0215(11) 0.0283(12) 0.0219(11) 0.0003(9) 0.0054(9) 0.0010(10)
O2 0.0233(11) 0.0211(11) 0.0183(10) -0.0011(9) 0.0076(9) -0.0037(9)
O3 0.0202(11) 0.0171(11) 0.0208(10) 0.0026(9) 0.0064(9) -0.0019(9)
O4 0.0238(12) 0.0366(13) 0.0201(11) -0.0048(10) -0.0006(9) -0.0024(10)
O5 0.0221(12) 0.0280(13) 0.0324(12) 0.0002(10) 0.0083(10) 0.0065(10)
S1 0.0173(4) 0.0213(4) 0.0181(4) -0.0001(3) 0.0047(3) -0.0003(3)
V1 0.0148(2) 0.0191(3) 0.0162(2) 0.0011(2) 0.00381(19) 0.0006(2)

loop_
_atom_type_symbol
_atom_type_description
_atom_type_scat_dispersion_real
_atom_type_scat_dispersion_imag
_atom_type_scat_source
C C 0.0033 0.0016 'International Tables Vol C Tables 4.2.6.8 and 6.1.1.4'
H H 0.0000 0.0000 'International Tables Vol C Tables 4.2.6.8 and 6.1.1.4'
N N 0.0061 0.0033 'International Tables Vol C Tables 4.2.6.8 and 6.1.1.4'
O O 0.0106 0.0060 'International Tables Vol C Tables 4.2.6.8 and 6.1.1.4'
S S 0.1246 0.1234 'International Tables Vol C Tables 4.2.6.8 and 6.1.1.4'
V V 0.3005 0.5294 'International Tables Vol C Tables 4.2.6.8 and 6.1.1.4'

loop_
_geom_angle_atom_site_label_1
_geom_angle_atom_site_label_2
_geom_angle_atom_site_label_3
_geom_angle
_geom_angle_site_symmetry_1
_geom_angle_site_symmetry_3
N1 C1 H1 124.4 . .
N1 C1 N2 111.3(3) . .
N2 C1 H1 124.4 . .
C3 C2 H2 127.0 . .
C3 C2 N2 106.0(3) . .
N2 C2 H2 127.0 . .
C2 C3 H3 125.3 . .
C2 C3 N1 109.4(3) . .
N1 C3 H3 125.3 . .
H4A C4 H4B 107.9 . .
C5 C4 H4A 109.2 . .
C5 C4 H4B 109.2 . .
N2 C4 H4A 109.2 . .
N2 C4 H4B 109.2 . .
N2 C4 C5 112.1(3) . .
C4 C5 H5A 109.5 . .
C4 C5 H5B 109.5 . .
C4 C5 H5C 109.5 . .
H5A C5 H5B 109.5 . .
H5A C5 H5C 109.5 . .
H5B C5 H5C 109.5 . .
N3 C6 H6 124.5 . .
N3 C6 N4 111.0(3) . .
N4 C6 H6 124.5 . .
C8 C7 H7 126.6 . .
C8 C7 N4 106.8(3) . .
N4 C7 H7 126.6 . .
C7 C8 H8 125.4 . .
C7 C8 N3 109.2(3) . .
N3 C8 H8 125.4 . .
H9A C9 H9B 107.8 . .
C10 C9 H9A 108.9 . .
C10 C9 H9B 108.9 . .
C10 C9 N4 113.2(3) . .
N4 C9 H9A 108.9 . .
N4 C9 H9B 108.9 . .
C9 C10 H10A 109.5 . .
C9 C10 H10B 109.5 . .
C9 C10 H10C 109.5 . .
H10A C10 H10B 109.5 . .
H10A C10 H10C 109.5 . .
H10B C10 H10C 109.5 . .
N5 C11 H11 124.7 . .
N5 C11 N6 110.6(3) . .
N6 C11 H11 124.7 . .
C13 C12 H12 126.8 . .
C13 C12 N6 106.4(3) . .
N6 C12 H12 126.8 . .
C12 C13 H13 125.2 . .
C12 C13 N5 109.6(3) . .
N5 C13 H13 125.2 . .
H14A C14 H14B 108.1 . .
C15 C14 H14A 109.5 . .
C15 C14 H14B 109.5 . .
N6 C14 H14A 109.5 . .
N6 C14 H14B 109.5 . .
N6 C14 C15 110.8(3) . .
C14 C15 H15A 109.5 . .
C14 C15 H15B 109.5 . .
C14 C15 H15C 109.5 . .
H15A C15 H15B 109.5 . .
H15A C15 H15C 109.5 . .
H15B C15 H15C 109.5 . .
C1 N1 C3 105.8(2) . .
C1 N1 V1 122.8(2) . .
C3 N1 V1 131.47(19) . .
C1 N2 C2 107.6(2) . .
C1 N2 C4 125.5(3) . .
C2 N2 C4 126.9(3) . .
C6 N3 C8 105.6(3) . .
C6 N3 V1 125.5(2) . .
C8 N3 V1 128.9(2) . .
C6 N4 C7 107.4(3) . .
C6 N4 C9 125.2(3) . .
C7 N4 C9 127.4(3) . .
C11 N5 C13 105.7(2) . .
C11 N5 V1 130.5(2) . .
C13 N5 V1 123.6(2) . .
C11 N6 C12 107.7(3) . .
C11 N6 C14 125.4(3) . .
C12 N6 C14 126.6(3) . .
S1 O2 V1 98.97(10) . .
S1 O3 V1 93.28(10) . .
O2 S1 V1 47.71(8) . .
O3 S1 O2 100.68(11) . .
O3 S1 V1 53.14(8) . .
O4 S1 O2 110.15(12) . .
O4 S1 O3 110.91(12) . .
O4 S1 O5 112.29(13) . .
O4 S1 V1 119.95(10) . .
O5 S1 O2 111.32(12) . .
O5 S1 O3 110.93(12) . .
O5 S1 V1 127.66(9) . .
N1 V1 N5 172.03(10) . .
N1 V1 O3 88.79(8) . .
N1 V1 S1 90.17(7) . .
N3 V1 N1 87.73(9) . .
N3 V1 N5 87.29(9) . .
N3 V1 O3 88.14(9) . .
N3 V1 S1 121.73(7) . .
N5 V1 O3 84.84(9) . .
N5 V1 S1 87.17(7) . .
O1 V1 N1 93.64(10) . .
O1 V1 N3 100.81(11) . .
O1 V1 N5 93.41(10) . .
O1 V1 O2 104.34(10) . .
O1 V1 O3 170.80(10) . .
O1 V1 S1 137.42(8) . .
O2 V1 N1 88.46(8) . .
O2 V1 N3 154.75(9) . .
O2 V1 N5 93.41(9) . .
O2 V1 O3 66.83(8) . .
O2 V1 S1 33.33(6) . .
O3 V1 S1 33.59(5) . .

loop_
_geom_bond_atom_site_label_1
_geom_bond_atom_site_label_2
_geom_bond_distance
_geom_bond_site_symmetry_2
C1 H1 0.9500 .
C1 N1 1.324(4) .
C1 N2 1.343(4) .
C2 H2 0.9500 .
C2 C3 1.363(4) .
C2 N2 1.376(4) .
C3 H3 0.9500 .
C3 N1 1.380(4) .
C4 H4A 0.9900 .
C4 H4B 0.9900 .
C4 C5 1.511(5) .
C4 N2 1.476(4) .
C5 H5A 0.9800 .
C5 H5B 0.9800 .
C5 H5C 0.9800 .
C6 H6 0.9500 .
C6 N3 1.322(4) .
C6 N4 1.339(4) .
C7 H7 0.9500 .
C7 C8 1.345(5) .
C7 N4 1.363(4) .
C8 H8 0.9500 .
C8 N3 1.379(4) .
C9 H9A 0.9900 .
C9 H9B 0.9900 .
C9 C10 1.472(5) .
C9 N4 1.479(4) .
C10 H10A 0.9800 .
C10 H10B 0.9800 .
C10 H10C 0.9800 .
C11 H11 0.9500 .
C11 N5 1.327(4) .
C11 N6 1.346(4) .
C12 H12 0.9500 .
C12 C13 1.350(4) .
C12 N6 1.367(4) .
C13 H13 0.9500 .
C13 N5 1.378(4) .
C14 H14A 0.9900 .
C14 H14B 0.9900 .
C14 C15 1.499(6) .
C14 N6 1.480(4) .
C15 H15A 0.9800 .
C15 H15B 0.9800 .
C15 H15C 0.9800 .
N1 V1 2.124(2) .
N3 V1 2.083(3) .
N5 V1 2.125(2) .
O1 V1 1.598(2) .
O2 S1 1.517(2) .
O2 V1 2.043(2) .
O3 S1 1.512(2) .
O3 V1 2.186(2) .
O4 S1 1.450(2) .
O5 S1 1.453(2) .
S1 V1 2.7279(9) .
